data_4324973
loop_
_publ_author_name
'William C. Ewing'
'Patrick J. Carroll'
'Larry G. Sneddon'

_publ_section_title
;
 Syntheses and Surprising Regioselectivity of 5- and 6-Substituted
 Decaboranyl Ethers via the Nucleophilic Attack of Alcohols on 6- and
 5-Halodecaboranes
;
_journal_name_full 'Inorganic Chemistry'
_journal_page_first 4054
_journal_page_last 4064
_journal_paper_doi 10.1021/ic102544v
_journal_volume 50
_journal_year 2011
_chemical_formula_sum 'C6 H36 B20 O2'
_chemical_formula_weight 356.55
_space_group_IT_number 14
_symmetry_cell_setting monoclinic
_symmetry_Int_Tables_number 14
_symmetry_space_group_name_Hall '-P 2ybc'
_symmetry_space_group_name_H-M 'P 1 21/c 1'
_atom_sites_solution_hydrogens geom
_atom_sites_solution_primary direct
_audit_creation_method SHELXL-97
_cell_angle_alpha 90.00
_cell_angle_beta 91.691(3)
_cell_angle_gamma 90.00
_cell_formula_units_Z 2
_cell_length_a 16.600(2)
_cell_length_b 6.6881(9)
_cell_length_c 10.1106(14)
_cell_measurement_temperature 143(1)
_cell_volume 1122.0(3)
_computing_data_collection 'CrystalClear (Rigaku, 1999)'
_computing_data_reduction 'CrystalClear (Rigaku, 1999)'
_computing_structure_refinement 'SHELXL-97 (Sheldrick, 1997)'
_computing_structure_solution 'SIR97 (Altomare, 1999)'
_diffrn_ambient_temperature 143(1)
_diffrn_measured_fraction_theta_full 0.998
_diffrn_measured_fraction_theta_max 0.998
_diffrn_measurement_device 'CCD Area Detector'
_diffrn_measurement_device_type 'Rigaku Mercury'
_diffrn_measurement_method 'phi and omega rotations'
_diffrn_radiation_monochromator graphite
_diffrn_radiation_source 'rotating anode'
_diffrn_radiation_type MoK\a
_diffrn_radiation_wavelength 0.71073
_diffrn_reflns_av_R_equivalents 0.0340
_diffrn_reflns_av_sigmaI/netI 0.0271
_diffrn_reflns_limit_h_max 19
_diffrn_reflns_limit_h_min -19
_diffrn_reflns_limit_k_max 7
_diffrn_reflns_limit_k_min -7
_diffrn_reflns_limit_l_max 12
_diffrn_reflns_limit_l_min -11
_diffrn_reflns_number 11522
_diffrn_reflns_theta_full 25.00
_diffrn_reflns_theta_max 25.00
_diffrn_reflns_theta_min 3.28
_exptl_absorpt_coefficient_mu 0.051
_exptl_absorpt_correction_T_max 1.0000
_exptl_absorpt_correction_T_min 0.8652
_exptl_absorpt_correction_type multi-scan
_exptl_crystal_density_diffrn 1.055
_exptl_crystal_F_000 376
_exptl_crystal_size_max 0.38
_exptl_crystal_size_mid 0.32
_exptl_crystal_size_min 0.03
_refine_diff_density_max 0.161
_refine_diff_density_min -0.168
_refine_diff_density_rms 0.033
_refine_ls_extinction_method none
_refine_ls_goodness_of_fit_ref 1.053
_refine_ls_hydrogen_treatment refall
_refine_ls_matrix_type full
_refine_ls_number_parameters 200
_refine_ls_number_reflns 1968
_refine_ls_number_restraints 0
_refine_ls_restrained_S_all 1.053
_refine_ls_R_factor_all 0.0580
_refine_ls_R_factor_gt 0.0462
_refine_ls_shift/su_max 0.000
_refine_ls_shift/su_mean 0.000
_refine_ls_structure_factor_coef Fsqd
_refine_ls_weighting_details 'calc w=1/[\s^2^(Fo^2^)+(0.0520P)^2^+0.3481P] where P=(Fo^2^+2Fc^2^)/3'
_refine_ls_weighting_scheme calc
_refine_ls_wR_factor_gt 0.1063
_refine_ls_wR_factor_ref 0.1141
_reflns_number_gt 1636
_reflns_number_total 1968
_reflns_threshold_expression >2sigma(I)
_cod_data_source_file ic102544v_si_001_6.cif
_cod_data_source_block UP3351
_cod_original_sg_symbol_H-M 'P 21/c '
_cod_database_code 4324973

loop_
_symmetry_equiv_pos_as_xyz
'x, y, z'
'-x, y+1/2, -z+1/2'
'-x, -y, -z'
'x, -y-1/2, z-1/2'

loop_
_atom_site_label
_atom_site_type_symbol
_atom_site_fract_x
_atom_site_fract_y
_atom_site_fract_z
_atom_site_U_iso_or_equiv
_atom_site_adp_type
_atom_site_occupancy
_atom_site_symmetry_multiplicity
_atom_site_calc_flag
B1 B 0.19108(10) 0.5620(2) 0.07084(17) 0.0276(4) Uani 1 1 d
B2 B 0.28269(10) 0.4781(2) 0.14533(17) 0.0271(4) Uani 1 1 d
B3 B 0.19505(10) 0.3287(3) 0.15356(17) 0.0276(4) Uani 1 1 d
B4 B 0.10302(10) 0.4647(3) 0.14273(17) 0.0294(4) Uani 1 1 d
B5 B 0.24961(10) 0.7326(3) 0.16284(17) 0.0275(4) Uani 1 1 d
B6 B 0.30435(9) 0.6013(3) 0.29287(17) 0.0275(4) Uani 1 1 d
B7 B 0.25667(10) 0.3570(3) 0.29694(17) 0.0298(4) Uani 1 1 d
B8 B 0.13676(10) 0.3484(3) 0.29389(18) 0.0329(4) Uani 1 1 d
B9 B 0.08414(11) 0.5814(3) 0.28991(18) 0.0356(5) Uani 1 1 d
B10 B 0.13039(10) 0.7220(3) 0.16150(18) 0.0307(4) Uani 1 1 d
O11 O 0.37211(6) 0.67370(16) 0.35360(10) 0.0331(3) Uani 1 1 d
C12 C 0.42081(8) 0.5546(2) 0.44533(15) 0.0290(4) Uani 1 1 d
C13 C 0.46966(9) 0.6991(2) 0.53107(17) 0.0320(4) Uani 1 1 d
C14 C 0.52465(9) 0.5855(3) 0.62893(16) 0.0333(4) Uani 1 1 d
H1 H 0.1909(8) 0.589(2) -0.0377(16) 0.036(4) Uiso 1 1 d
H2 H 0.3342(9) 0.436(2) 0.0823(16) 0.040(4) Uiso 1 1 d
H3 H 0.1968(9) 0.180(2) 0.1108(15) 0.035(4) Uiso 1 1 d
H4 H 0.0537(9) 0.410(2) 0.0783(16) 0.039(4) Uiso 1 1 d
H5 H 0.2778(9) 0.862(2) 0.1174(15) 0.036(4) Uiso 1 1 d
H6 H 0.2884(9) 0.232(2) 0.3391(15) 0.035(4) Uiso 1 1 d
H7 H 0.1098(10) 0.219(3) 0.3401(17) 0.046(5) Uiso 1 1 d
H8 H 0.0269(10) 0.611(3) 0.3320(17) 0.047(5) Uiso 1 1 d
H9 H 0.0996(9) 0.853(2) 0.1180(16) 0.038(4) Uiso 1 1 d
H56 H 0.2509(8) 0.753(2) 0.2810(16) 0.035(4) Uiso 1 1 d
H67 H 0.2555(9) 0.495(3) 0.3760(16) 0.046(5) Uiso 1 1 d
H89 H 0.1305(9) 0.492(2) 0.3736(16) 0.041(4) Uiso 1 1 d
H910 H 0.1252(9) 0.741(2) 0.2838(16) 0.041(4) Uiso 1 1 d
H12 H 0.3821(9) 0.479(2) 0.4992(15) 0.027(4) Uiso 1 1 d
H13a H 0.5022(9) 0.780(2) 0.4741(15) 0.027(4) Uiso 1 1 d
H13b H 0.4334(10) 0.788(3) 0.5793(16) 0.039(4) Uiso 1 1 d
H14a H 0.5574(9) 0.677(2) 0.6843(16) 0.038(4) Uiso 1 1 d
H14b H 0.4908(9) 0.506(2) 0.6906(16) 0.038(4) Uiso 1 1 d

loop_
_atom_site_aniso_label
_atom_site_aniso_U_11
_atom_site_aniso_U_22
_atom_site_aniso_U_33
_atom_site_aniso_U_23
_atom_site_aniso_U_13
_atom_site_aniso_U_12
B1 0.0341(9) 0.0250(9) 0.0236(9) 0.0022(7) -0.0015(7) 0.0002(7)
B2 0.0301(9) 0.0240(9) 0.0273(9) 0.0000(7) 0.0020(7) 0.0009(7)
B3 0.0309(9) 0.0231(9) 0.0283(9) 0.0014(7) -0.0042(7) -0.0006(7)
B4 0.0298(9) 0.0305(9) 0.0275(9) 0.0039(7) -0.0045(7) -0.0016(7)
B5 0.0287(9) 0.0234(9) 0.0305(10) 0.0006(7) 0.0003(7) 0.0006(7)
B6 0.0237(8) 0.0297(9) 0.0292(9) 0.0003(7) -0.0003(7) 0.0009(7)
B7 0.0300(9) 0.0297(9) 0.0294(10) 0.0057(8) -0.0027(7) 0.0004(7)
B8 0.0306(9) 0.0390(11) 0.0287(10) 0.0069(8) -0.0032(7) -0.0052(8)
B9 0.0253(9) 0.0484(12) 0.0331(10) -0.0017(8) -0.0004(7) 0.0002(8)
B10 0.0291(9) 0.0292(10) 0.0334(10) -0.0005(7) -0.0035(7) 0.0013(7)
O11 0.0275(6) 0.0335(6) 0.0377(7) 0.0017(5) -0.0077(4) 0.0000(4)
C12 0.0251(8) 0.0314(9) 0.0303(8) -0.0017(7) -0.0035(6) 0.0042(6)
C13 0.0261(8) 0.0335(9) 0.0360(9) -0.0094(7) -0.0035(7) 0.0052(7)
C14 0.0290(8) 0.0391(10) 0.0313(9) -0.0095(7) -0.0057(7) 0.0028(7)

loop_
_atom_type_symbol
_atom_type_description
_atom_type_scat_dispersion_real
_atom_type_scat_dispersion_imag
_atom_type_scat_source
C C 0.0033 0.0016 'International Tables Vol C Tables 4.2.6.8 and 6.1.1.4'
H H 0.0000 0.0000 'International Tables Vol C Tables 4.2.6.8 and 6.1.1.4'
O O 0.0106 0.0060 'International Tables Vol C Tables 4.2.6.8 and 6.1.1.4'
B B 0.0013 0.0007 'International Tables Vol C Tables 4.2.6.8 and 6.1.1.4'

loop_
_geom_angle_atom_site_label_1
_geom_angle_atom_site_label_2
_geom_angle_atom_site_label_3
_geom_angle
_geom_angle_site_symmetry_1
_geom_angle_site_symmetry_3
B10 B1 B5 68.98(10) . .
B10 B1 B2 118.21(12) . .
B5 B1 B2 61.52(9) . .
B10 B1 B3 107.81(12) . .
B5 B1 B3 108.14(11) . .
B2 B1 B3 59.98(9) . .
B10 B1 B4 61.01(10) . .
B5 B1 B4 118.21(12) . .
B2 B1 B4 114.68(12) . .
B3 B1 B4 60.21(9) . .
B10 B1 H1 115.8(8) . .
B5 B1 H1 113.9(8) . .
B2 B1 H1 116.6(8) . .
B3 B1 H1 127.3(8) . .
B4 B1 H1 119.0(8) . .
B6 B2 B1 111.71(12) . .
B6 B2 B3 112.22(12) . .
B1 B2 B3 60.07(9) . .
B6 B2 B7 61.90(10) . .
B1 B2 B7 106.31(11) . .
B3 B2 B7 59.12(9) . .
B6 B2 B5 61.41(10) . .
B1 B2 B5 58.70(9) . .
B3 B2 B5 106.02(11) . .
B7 B2 B5 105.11(12) . .
B6 B2 H2 118.0(8) . .
B1 B2 H2 120.0(8) . .
B3 B2 H2 121.8(8) . .
B7 B2 H2 125.4(8) . .
B5 B2 H2 122.5(8) . .
B8 B3 B7 69.21(10) . .
B8 B3 B2 118.17(12) . .
B7 B3 B2 61.25(9) . .
B8 B3 B1 107.69(12) . .
B7 B3 B1 107.88(12) . .
B2 B3 B1 59.95(9) . .
B8 B3 B4 61.04(10) . .
B7 B3 B4 118.24(12) . .
B2 B3 B4 114.49(12) . .
B1 B3 B4 60.03(9) . .
B8 B3 H3 114.5(8) . .
B7 B3 H3 114.0(8) . .
B2 B3 H3 117.9(8) . .
B1 B3 H3 128.3(8) . .
B4 B3 H3 118.4(8) . .
B9 B4 B1 111.20(12) . .
B9 B4 B3 110.95(12) . .
B1 B4 B3 59.76(9) . .
B9 B4 B10 61.50(11) . .
B1 B4 B10 58.74(9) . .
B3 B4 B10 105.69(11) . .
B9 B4 B8 61.20(11) . .
B1 B4 B8 105.56(11) . .
B3 B4 B8 58.58(9) . .
B10 B4 B8 104.80(12) . .
B9 B4 H4 121.0(8) . .
B1 B4 H4 119.3(8) . .
B3 B4 H4 119.5(9) . .
B10 B4 H4 124.6(9) . .
B8 B4 H4 125.0(8) . .
B1 B5 B2 59.78(9) . .
B1 B5 B6 109.28(12) . .
B2 B5 B6 57.49(9) . .
B1 B5 B10 55.49(9) . .
B2 B5 B10 105.87(11) . .
B6 B5 B10 118.00(12) . .
B1 B5 H5 122.2(8) . .
B2 B5 H5 125.0(8) . .
B6 B5 H5 118.7(8) . .
B10 B5 H5 117.7(8) . .
B1 B5 H56 126.7(7) . .
B2 B5 H56 102.2(8) . .
B6 B5 H56 48.6(7) . .
B10 B5 H56 90.0(7) . .
H5 B5 H56 109.3(11) . .
O11 B6 B2 135.12(14) . .
O11 B6 B5 123.37(13) . .
B2 B6 B5 61.10(9) . .
O11 B6 B7 131.87(13) . .
B2 B6 B7 60.80(9) . .
B5 B6 B7 104.11(11) . .
O11 B6 H56 107.8(7) . .
B2 B6 H56 99.3(7) . .
B5 B6 H56 41.8(7) . .
B7 B6 H56 113.2(6) . .
O11 B6 H67 113.7(7) . .
B2 B6 H67 99.7(7) . .
B5 B6 H67 113.7(7) . .
B7 B6 H67 42.2(7) . .
H56 B6 H67 92.6(9) . .
B3 B7 B2 59.63(9) . .
B3 B7 B6 108.74(12) . .
B2 B7 B6 57.29(9) . .
B3 B7 B8 55.07(9) . .
B2 B7 B8 105.38(11) . .
B6 B7 B8 117.52(12) . .
B3 B7 H6 120.7(8) . .
B2 B7 H6 124.3(8) . .
B6 B7 H6 120.2(8) . .
B8 B7 H6 117.6(8) . .
B3 B7 H67 126.9(8) . .
B2 B7 H67 103.1(8) . .
B6 B7 H67 49.5(8) . .
B8 B7 H67 89.8(7) . .
H6 B7 H67 110.3(11) . .
B3 B8 B9 109.25(13) . .
B3 B8 B4 60.38(10) . .
B9 B8 B4 57.39(10) . .
B3 B8 B7 55.72(9) . .
B9 B8 B7 117.57(12) . .
B4 B8 B7 106.74(11) . .
B3 B8 H7 122.3(9) . .
B9 B8 H7 119.9(9) . .
B4 B8 H7 126.3(9) . .
B7 B8 H7 116.1(9) . .
B3 B8 H89 129.4(7) . .
B9 B8 H89 45.5(7) . .
B4 B8 H89 100.6(7) . .
B7 B8 H89 94.0(7) . .
H7 B8 H89 107.0(11) . .
B4 B9 B8 61.40(10) . .
B4 B9 B10 61.20(10) . .
B8 B9 B10 104.73(12) . .
B4 B9 H8 127.9(9) . .
B8 B9 H8 126.1(9) . .
B10 B9 H8 126.6(9) . .
B4 B9 H89 103.9(7) . .
B8 B9 H89 44.9(7) . .
B10 B9 H89 117.6(7) . .
H8 B9 H89 110.3(12) . .
B4 B9 H910 103.2(7) . .
B8 B9 H910 118.2(7) . .
B10 B9 H910 44.1(7) . .
H8 B9 H910 110.5(12) . .
H89 B9 H910 96.4(10) . .
B1 B10 B4 60.25(10) . .
B1 B10 B9 108.92(13) . .
B4 B10 B9 57.29(10) . .
B1 B10 B5 55.53(9) . .
B4 B10 B5 106.61(11) . .
B9 B10 B5 117.57(12) . .
B1 B10 H9 123.1(8) . .
B4 B10 H9 127.6(8) . .
B9 B10 H9 120.2(8) . .
B5 B10 H9 115.3(8) . .
B1 B10 H910 129.8(7) . .
B4 B10 H910 100.3(8) . .
B9 B10 H910 45.0(7) . .
B5 B10 H910 95.1(7) . .
H9 B10 H910 105.6(11) . .
B6 O11 C12 122.22(12) . .
O11 C12 C13 107.08(12) . .
O11 C12 C14 110.62(12) . 3_666
C13 C12 C14 111.07(12) . 3_666
O11 C12 H12 105.9(8) . .
C13 C12 H12 110.8(9) . .
C14 C12 H12 111.2(9) 3_666 .
C12 C13 C14 110.60(13) . .
C12 C13 H13A 108.4(9) . .
C14 C13 H13A 109.3(9) . .
C12 C13 H13B 110.1(9) . .
C14 C13 H13B 110.0(9) . .
H13A C13 H13B 108.5(13) . .
C12 C14 C13 109.90(13) 3_666 .
C12 C14 H14A 109.8(9) 3_666 .
C13 C14 H14A 111.6(9) . .
C12 C14 H14B 109.6(9) 3_666 .
C13 C14 H14B 109.3(9) . .
H14A C14 H14B 106.6(13) . .

loop_
_geom_bond_atom_site_label_1
_geom_bond_atom_site_label_2
_geom_bond_distance
_geom_bond_site_symmetry_2
B1 B10 1.748(2) .
B1 B5 1.749(2) .
B1 B2 1.768(2) .
B1 B3 1.770(2) .
B1 B4 1.775(2) .
B1 H1 1.111(16) .
B2 B6 1.733(2) .
B2 B3 1.769(2) .
B2 B7 1.798(2) .
B2 B5 1.799(2) .
B2 H2 1.118(16) .
B3 B8 1.746(3) .
B3 B7 1.760(2) .
B3 B4 1.778(2) .
B3 H3 1.083(16) .
B4 B9 1.717(3) .
B4 B10 1.789(2) .
B4 B8 1.790(2) .
B4 H4 1.094(16) .
B5 B6 1.804(2) .
B5 B10 1.980(2) .
B5 H5 1.094(16) .
B5 H56 1.202(16) .
B6 O11 1.3549(19) .
B6 B7 1.816(2) .
B6 H56 1.353(15) .
B6 H67 1.382(16) .
B7 B8 1.991(2) .
B7 H6 1.071(16) .
B7 H67 1.221(17) .
B8 B9 1.787(3) .
B8 H7 1.088(17) .
B8 H89 1.262(16) .
B9 B10 1.794(3) .
B9 H8 1.071(17) .
B9 H89 1.274(16) .
B9 H910 1.269(16) .
B10 H9 1.099(16) .
B10 H910 1.248(16) .
O11 C12 1.4506(17) .
C12 C13 1.517(2) .
C12 C14 1.517(2) 3_666
C12 H12 0.993(15) .
C13 C14 1.528(2) .
C13 H13A 0.968(16) .
C13 H13B 0.986(17) .
C14 C12 1.517(2) 3_666
C14 H14A 0.983(17) .
C14 H14B 1.002(17) .
